data_2104763
loop_
_publ_author_name
'Funahashi, Shiro'
'Tanaka, Kiyoaki'
'Iga, Fumitoshi'

_publ_section_title
;
 X-ray atomic orbital analysis of 4<i>f</i> and 5<i>d</i> electron
 configuration of SmB~6~ at 100, 165, 230 and 298K
;
_journal_coeditor_code OG5039
_journal_issue 3
_journal_name_full 'Acta Crystallographica Section B'
_journal_page_first 292
_journal_page_last 306
_journal_paper_doi 10.1107/S0108768110009250
_journal_volume 66
_journal_year 2010
_chemical_formula_moiety 'B6 3-,  Sm 3+'
_chemical_formula_sum 'B6 Sm'
_chemical_formula_weight 215.23
_chemical_name_common 'samarium hexaboride'
_chemical_name_systematic 'samarium hexaboride'
_space_group_IT_number 221
_symmetry_cell_setting cubic
_symmetry_space_group_name_Hall '-P 4 2 3'
_symmetry_space_group_name_H-M 'P m -3 m'
_cell_angle_alpha 90.00
_cell_angle_beta 90.00
_cell_angle_gamma 90.00
_cell_formula_units_Z 1
_cell_length_a 4.1325(2)
_cell_length_b 4.1325(2)
_cell_length_c 4.1325(2)
_cell_measurement_reflns_used 30
_cell_measurement_temperature 165.0(10)
_cell_measurement_theta_max 39.11
_cell_measurement_theta_min 36.47
_cell_volume 70.573(6)
_computing_cell_refinement
;
RSLC-3 UNICS system (Sakurai, T. & Kobayashi, K. (1979), Rep. Inst. Phys. Chem.
Res. 55, 69-77)
;
_computing_data_collection
;
MXC(MAC Science) and a program IUANGLE by Tanaka
(Tanaka, K.,Kumazawa S., Tsubokawa, M., Maruno, S. &
Shirotani, I. (Acta Cryst., A50, 246-252(1994))
;
_computing_data_reduction ' RDEDIT (K. Tanaka)'
_computing_structure_refinement 'QNTAO (K. Tanaka, 2000)'
_diffrn_ambient_temperature 165.0(10)
_diffrn_detector_area_resol_mean '5.46x5.46 mm'
_diffrn_measured_fraction_theta_max 0.67
_diffrn_measurement_device_type 'four-circle diffractometer'
_diffrn_measurement_method 'integrated intensities data fom \w/2\q scans'
_diffrn_radiation_monochromator graphite
_diffrn_radiation_source 'fine-focus rotating anode'
_diffrn_radiation_type ' Mo K\a'
_diffrn_radiation_wavelength 0.71073
_diffrn_reflns_av_R_equivalents 0.01337
_diffrn_reflns_limit_h_max 11
_diffrn_reflns_limit_h_min -11
_diffrn_reflns_limit_k_max 11
_diffrn_reflns_limit_k_min -10
_diffrn_reflns_limit_l_max 9
_diffrn_reflns_limit_l_min -6
_diffrn_reflns_number 593
_diffrn_reflns_theta_max 74.86
_diffrn_reflns_theta_min 4.93
_diffrn_standards_decay_% 0
_diffrn_standards_interval_count 50
_diffrn_standards_number 3
_exptl_absorpt_coefficient_mu 20.506
_exptl_absorpt_correction_T_max 0.4180
_exptl_absorpt_correction_T_min 0.3557
_exptl_absorpt_correction_type sphere
_exptl_absorpt_process_details
;
Transmission cefficient for spheres tabulated in International Table
II(1972) Table 5.3.6B was interpolated with Lagrange's method
 (four point interpolation)
;
_exptl_crystal_colour 'metallic dark blue'
_exptl_crystal_density_diffrn 5.0642
_exptl_crystal_description sphere
_exptl_crystal_F_000 92
_exptl_crystal_size_max 0.078
_exptl_crystal_size_mid 0.078
_exptl_crystal_size_min 0.078
_exptl_crystal_size_rad 0.039
_refine_diff_density_max 0.39
_refine_diff_density_min -0.41
_refine_ls_extinction_coef '0.194(4) E04'
_refine_ls_extinction_method 'B-C type 1 Gaussian anisotropic'
_refine_ls_goodness_of_fit_ref 1.1108
_refine_ls_matrix_type full
_refine_ls_number_constraints 12
_refine_ls_number_parameters 36
_refine_ls_number_reflns 582
_refine_ls_number_restraints 0
_refine_ls_R_factor_all 0.00960
_refine_ls_R_factor_gt 0.00793
_refine_ls_shift/su_max 0.00045
_refine_ls_shift/su_mean 0.00006
_refine_ls_structure_factor_coef F
_refine_ls_weighting_scheme sigma
_refine_ls_wR_factor_gt 0.00837
_refine_ls_wR_factor_ref 0.01150
_reflns_number_gt 182
_reflns_number_total 182
_reflns_threshold_expression F>3.0\s(F)
_cod_data_source_file og5039.cif
_cod_data_source_block 165K
_cod_original_cell_volume 70.5715(12)
_cod_database_code 2104763

loop_
_symmetry_equiv_pos_as_xyz
'x, y, z'
'z, x, y'
'y, z, x'
'x, z, y'
'y, x, z'
'z, y, x'
'x, -y, -z'
'z, -x, -y'
'y, -z, -x'
'x, -z, -y'
'y, -x, -z'
'z, -y, -x'
'-x, y, -z'
'-z, x, -y'
'-y, z, -x'
'-x, z, -y'
'-y, x, -z'
'-z, y, -x'
'-x, -y, z'
'-z, -x, y'
'-y, -z, x'
'-x, -z, y'
'-y, -x, z'
'-z, -y, x'
'-x, -y, -z'
'-z, -x, -y'
'-y, -z, -x'
'-x, -z, -y'
'-y, -x, -z'
'-z, -y, -x'
'-x, y, z'
'-z, x, y'
'-y, z, x'
'-x, z, y'
'-y, x, z'
'-z, y, x'
'x, -y, z'
'z, -x, y'
'y, -z, x'
'x, -z, y'
'y, -x, z'
'z, -y, x'
'x, y, -z'
'z, x, -y'
'y, z, -x'
'x, z, -y'
'y, x, -z'
'z, y, -x'

loop_
_atom_site_aniso_label
_atom_site_aniso_U_11
_atom_site_aniso_U_22
_atom_site_aniso_U_33
_atom_site_aniso_U_12
_atom_site_aniso_U_13
_atom_site_aniso_U_23
_atom_site_aniso_type_symbol
Sm 0.004210(10) 0.004210(10) 0.004210(10) 0.0 0.0 0.0 Sm
B 0.00431(8) 0.00431(8) 0.00274(12) 0.0 0.0 0.0 B

loop_
_atom_site_type_symbol
_atom_site_label
_atom_site_fract_x
_atom_site_fract_y
_atom_site_fract_z
_atom_site_U_iso_or_equiv
_atom_site_refinement_flags
_atom_site_occupancy
Sm Sm 0.5 0.5 0.5 0.00427(2) S 1.0
B B 0.0 0.0 0.2967(2) 0.00385(6) S 1.0

loop_
_atom_type_symbol
_atom_type_description
_atom_type_scat_dispersion_real
_atom_type_scat_dispersion_imag
_atom_type_scat_source
Sm3+ samarium -0.1638 3.4418
;
Calculated with a program SFRSCF for each atomic orbital
calculated with a program HEX by Libermann, Cromer & Waber
(1971).
;
B boron 0.0013 0.0007
;
Calculated with a program SFMANN for each atomic orbital
from atomic orbitals
by Mann (Loas Alamos Scientific Report, LA3691(1968)).
;

loop_
_geom_angle_atom_site_label_1
_geom_angle_atom_site_label_2
_geom_angle_atom_site_label_3
_geom_angle_site_symmetry_1
_geom_angle_site_symmetry_2
_geom_angle_site_symmetry_3
_geom_angle
_geom_angle_publ_flag
B Sm B 1_555 1_555 7_556 32.08(2) y
B Sm B 1_555 1_555 2_555 33.14(2) y

loop_
_geom_bond_atom_site_label_1
_geom_bond_atom_site_label_2
_geom_bond_site_symmetry_1
_geom_bond_site_symmetry_2
_geom_bond_distance
_geom_bond_publ_flag
Sm B 1_555 1_555 3.0408(3) y
B B 1_555 2_555 1.7340(8) y
B B 1_555 7_556 1.6803(12) y

loop_
_geom_contact_atom_site_label_1
_geom_contact_atom_site_label_2
_geom_contact_distance
_geom_contact_site_symmetry_1
_geom_contact_site_symmetry_2
_geom_contact_publ_flag
? ? ? ? ? ?

loop_
_geom_hbond_atom_site_label_D
_geom_hbond_atom_site_label_H
_geom_hbond_atom_site_label_A
_geom_hbond_site_symmetry_D
_geom_hbond_site_symmetry_H
_geom_hbond_site_symmetry_A
_geom_hbond_distance_DH
_geom_hbond_distance_HA
_geom_hbond_distance_DA
_geom_hbond_angle_DHA
_geom_hbond_publ_flag
? ? ? ? ? ? ? ? ? ? ?

loop_
_geom_torsion_atom_site_label_1
_geom_torsion_atom_site_label_2
_geom_torsion_atom_site_label_3
_geom_torsion_atom_site_label_4
_geom_torsion_site_symmetry_1
_geom_torsion_site_symmetry_2
_geom_torsion_site_symmetry_3
_geom_torsion_site_symmetry_4
_geom_torsion
_geom_torsion_publ_flag
? ? ? ? ? ? ? ? ? ?
